data_2236580
loop_
_publ_author_name
'Sk\'orska-Stania, Agnieszka'
'Jezierska-Zieba, Magdalena'
'Kakol, Barbara'
'Fedory\'nski, Micha\/l'
'Oleksyn, Barbara J.'

_publ_section_title
;
 <i>N</i>-(2-Bromobenzyl)cinchoninium bromide
;
_journal_coeditor_code RK2374
_journal_issue 9
_journal_name_full 'Acta Crystallographica Section E'
_journal_page_first o2803
_journal_page_last o2804
_journal_paper_doi 10.1107/S160053681203646X
_journal_volume 68
_journal_year 2012
_chemical_formula_iupac 'C26 H28 Br N2 O +, Br -'
_chemical_formula_moiety 'C26 H28 Br N2 O +, Br -'
_chemical_formula_sum 'C26 H28 Br2 N2 O'
_chemical_formula_weight 544.30
_chemical_melting_point 430
_chemical_name_common 'N-(2--bromobenzyl)cinchoninium bromide'
_chemical_name_systematic
;
1-(2-Bromobenzyl)-5-ethenyl-2-[hydroxy(quinolin-4-yl)methyl]-
1-azabicyclo[2.2.2]octan-1-ium bromide
;
_space_group_IT_number 19
_symmetry_cell_setting orthorhombic
_symmetry_space_group_name_Hall 'P 2ac 2ab'
_symmetry_space_group_name_H-M 'P 21 21 21'
_atom_sites_solution_hydrogens difmap
_atom_sites_solution_primary direct
_atom_sites_solution_secondary difmap
_cell_angle_alpha 90
_cell_angle_beta 90
_cell_angle_gamma 90
_cell_formula_units_Z 4
_cell_length_a 7.23130(10)
_cell_length_b 16.25450(10)
_cell_length_c 20.2466(2)
_cell_measurement_reflns_used 3135
_cell_measurement_temperature 295(2)
_cell_measurement_theta_max 27.485
_cell_measurement_theta_min 0.998
_cell_volume 2379.81(4)
_computing_cell_refinement '<i>SCALEPACK</i> (Otwinowski & Minor, 1997)'
_computing_data_collection '<i>COLLECT</i> (Nonius, 1998)'
_computing_data_reduction '<i>DENZO</i> and <i>SCALEPACK</i> (Otwinowski & Minor, 1997)'
_computing_molecular_graphics '<i>ORTEP-3</i>  (Farrugia, 1997)'
_computing_publication_material '<i>WinGX</i> (Farrugia, 1999)'
_computing_structure_refinement '<i>SHELXL97</i> (Sheldrick, 2008)'
_computing_structure_solution '<i>SHELXS97</i> (Sheldrick, 2008)'
_diffrn_ambient_temperature 295(2)
_diffrn_detector_area_resol_mean 9
_diffrn_measured_fraction_theta_full 0.996
_diffrn_measured_fraction_theta_max 0.996
_diffrn_measurement_device '95mm CCD camera on \k--goniostat'
_diffrn_measurement_device_type 'Nonius KappaCCD'
_diffrn_measurement_method 'CCD rotation images, thick slices'
_diffrn_radiation_monochromator graphite
_diffrn_radiation_source 'fine--focus sealed tube'
_diffrn_radiation_type MoK\a
_diffrn_radiation_wavelength 0.71073
_diffrn_reflns_av_R_equivalents 0.039
_diffrn_reflns_limit_h_max 9
_diffrn_reflns_limit_h_min -9
_diffrn_reflns_limit_k_max 21
_diffrn_reflns_limit_k_min -20
_diffrn_reflns_limit_l_max 26
_diffrn_reflns_limit_l_min -26
_diffrn_reflns_number 64183
_diffrn_reflns_theta_full 27.52
_diffrn_reflns_theta_max 27.52
_diffrn_reflns_theta_min 2.7
_exptl_absorpt_coefficient_mu 3.427
_exptl_absorpt_correction_T_max 0.7256
_exptl_absorpt_correction_T_min 0.5473
_exptl_absorpt_correction_type multi-scan
_exptl_absorpt_process_details '(<i>DENZO</i> and <i>SCALEPACK</i>; Otwinowski & Minor 1997)'
_exptl_crystal_colour colourless
_exptl_crystal_density_diffrn 1.519
_exptl_crystal_density_method 'not measured'
_exptl_crystal_description prism
_exptl_crystal_F_000 1104
_exptl_crystal_size_max 0.2
_exptl_crystal_size_mid 0.15
_exptl_crystal_size_min 0.1
_refine_diff_density_max 0.396
_refine_diff_density_min -0.422
_refine_ls_abs_structure_details 'Flack (1983), 2320 Friedel pairs'
_refine_ls_abs_structure_Flack 0.020(8)
_refine_ls_extinction_coef 0
_refine_ls_extinction_method none
_refine_ls_goodness_of_fit_ref 1.064
_refine_ls_hydrogen_treatment mixed
_refine_ls_matrix_type full
_refine_ls_number_parameters 283
_refine_ls_number_reflns 5437
_refine_ls_number_restraints 0
_refine_ls_restrained_S_all 1.064
_refine_ls_R_factor_all 0.0407
_refine_ls_R_factor_gt 0.0335
_refine_ls_shift/su_max 0.001
_refine_ls_shift/su_mean 0.000
_refine_ls_structure_factor_coef Fsqd
_refine_ls_weighting_details 'calc w=1/[\s^2^(Fo^2^)+(0.0230P)^2^+1.5842P] where P=(Fo^2^+2Fc^2^)/3'
_refine_ls_weighting_scheme calc
_refine_ls_wR_factor_ref 0.071
_reflns_number_gt 4879
_reflns_number_total 5437
_reflns_threshold_expression >2\s(I)
_cod_data_source_file rk2374.cif
_cod_data_source_block I
_cod_database_code 2236580
_cod_database_fobs_code 2236580

loop_
_symmetry_equiv_pos_as_xyz
'x, y, z'
'-x+1/2, -y, z+1/2'
'x+1/2, -y+1/2, -z'
'-x, y+1/2, -z+1/2'

loop_
_atom_site_type_symbol
_atom_site_label
_atom_site_fract_x
_atom_site_fract_y
_atom_site_fract_z
_atom_site_U_iso_or_equiv
_atom_site_adp_type
_atom_site_calc_flag
_atom_site_refinement_flags
_atom_site_occupancy
C C1B 0.1042(4) 0.78679(16) 0.82411(13) 0.0396(6) Uani d . 1
H H1BA -0.0247 0.7713 0.8194 0.048 Uiso calc R 1
H H1BB 0.1776 0.7374 0.8182 0.048 Uiso calc R 1
C C2B 0.1337(4) 0.81793(16) 0.89340(13) 0.0393(6) Uani d . 1
C C3B -0.0039(4) 0.85398(19) 0.93115(14) 0.0508(7) Uani d . 1
C C4B 0.0243(5) 0.8774(2) 0.99629(16) 0.0647(9) Uani d . 1
H H4BA -0.0705 0.9017 1.0204 0.078 Uiso calc R 1
C C5B 0.1937(5) 0.8641(3) 1.02470(16) 0.0701(11) Uani d . 1
H H5BA 0.2148 0.8804 1.0681 0.084 Uiso calc R 1
C C6B 0.3319(5) 0.8269(2) 0.98952(16) 0.0643(9) Uani d . 1
H H6BA 0.4461 0.8174 1.0092 0.077 Uiso calc R 1
C C7B 0.3019(4) 0.8036(2) 0.92451(15) 0.0497(7) Uani d . 1
H H7BA 0.3964 0.7777 0.9012 0.06 Uiso calc R 1
C C2 0.0284(4) 0.92222(15) 0.77020(13) 0.0426(6) Uani d . 1
H H2A 0.0258 0.9448 0.8146 0.051 Uiso calc R 1
H H2B -0.0967 0.9064 0.7584 0.051 Uiso calc R 1
C C3 0.0976(5) 0.98821(17) 0.72183(15) 0.0514(8) Uani d . 1
H H3 0.167 1.0292 0.7472 0.062 Uiso calc R 1
C C4 0.2313(5) 0.94693(18) 0.67445(15) 0.0528(7) Uani d . 1
H H4 0.2626 0.9844 0.6382 0.063 Uiso calc R 1
C C5 0.4058(4) 0.92317(19) 0.71277(18) 0.0577(8) Uani d . 1
H H5A 0.4749 0.9723 0.7243 0.069 Uiso calc R 1
H H5B 0.484 0.8886 0.6855 0.069 Uiso calc R 1
C C6 0.3508(4) 0.87670(18) 0.77580(14) 0.0453(7) Uani d . 1
H H6A 0.4327 0.8302 0.7824 0.054 Uiso calc R 1
H H6B 0.3613 0.9128 0.8138 0.054 Uiso calc R 1
C C7 0.1435(5) 0.86819(19) 0.64724(13) 0.0534(8) Uani d . 1
H H7A 0.2132 0.8489 0.6093 0.064 Uiso calc R 1
H H7B 0.0178 0.8793 0.6331 0.064 Uiso calc R 1
C C8 0.1433(4) 0.80217(16) 0.70143(13) 0.0395(6) Uani d . 1
H H8 0.2581 0.7706 0.6967 0.047 Uiso calc R 1
C C9 -0.0178(4) 0.74086(17) 0.69529(13) 0.0427(6) Uani d . 1
H H9 0.0001 0.696 0.727 0.051 Uiso calc R 1
C C10 -0.0719(7) 1.0313(2) 0.6916(2) 0.0775(11) Uani d . 1
H H10 -0.1767 1.033 0.7182 0.093 Uiso calc R 1
C C11 -0.0879(8) 1.0640(3) 0.6368(2) 0.1018(16) Uani d . 1
H H11A 0.0116 1.0645 0.6077 0.122 Uiso calc R 1
H H11B -0.1995 1.0881 0.6247 0.122 Uiso calc R 1
C C14 -0.1798(7) 0.6905(3) 0.52105(18) 0.0800(13) Uani d . 1
H H14 -0.2847 0.7015 0.496 0.096 Uiso calc R 1
C C15 -0.1729(6) 0.7227(2) 0.58609(17) 0.0644(9) Uani d . 1
H H15 -0.2684 0.7557 0.6018 0.077 Uiso calc R 1
C C16 -0.0262(5) 0.70516(17) 0.62510(14) 0.0487(7) Uani d . 1
C C17 0.1183(5) 0.65446(18) 0.59904(14) 0.0508(7) Uani d . 1
C C18 0.2769(5) 0.62946(19) 0.63382(17) 0.0600(9) Uani d . 1
H H18 0.2882 0.643 0.6783 0.072 Uiso calc R 1
C C19 0.4150(6) 0.5857(2) 0.6038(2) 0.0775(11) Uani d . 1
H H19 0.5204 0.5712 0.6274 0.093 Uiso calc R 1
C C20 0.3970(7) 0.5627(3) 0.5368(2) 0.0876(14) Uani d . 1
H H20 0.4914 0.5335 0.5163 0.105 Uiso calc R 1
C C21 0.2452(8) 0.5826(2) 0.50268(19) 0.0803(12) Uani d . 1
H H21 0.2351 0.5664 0.4588 0.096 Uiso calc R 1
C C22 0.1005(6) 0.6277(2) 0.53171(16) 0.0637(10) Uani d . 1
Br Br2 -0.24868(5) 0.86541(3) 0.898389(19) 0.07787(13) Uani d . 1
N N1 0.1527(3) 0.84692(14) 0.76881(10) 0.0357(5) Uani d . 1
N N13 -0.0494(6) 0.6463(2) 0.49364(14) 0.0778(9) Uani d . 1
O O12 -0.1842(3) 0.78260(13) 0.71029(12) 0.0520(5) Uani d . 1
H H12 -0.255(6) 0.750(2) 0.7269(17) 0.062 Uiso d . 1
Br Br1 0.55118(5) 0.661427(19) 0.789365(17) 0.05560(9) Uani d . 1

loop_
_atom_site_aniso_label
_atom_site_aniso_U_11
_atom_site_aniso_U_22
_atom_site_aniso_U_33
_atom_site_aniso_U_12
_atom_site_aniso_U_13
_atom_site_aniso_U_23
C1B 0.0480(16) 0.0380(14) 0.0328(13) 0.0005(11) 0.0036(11) 0.0000(11)
C2B 0.0437(14) 0.0398(15) 0.0344(13) -0.0034(11) 0.0035(12) -0.0023(11)
C3B 0.0480(16) 0.0590(19) 0.0454(15) -0.0050(13) 0.0062(12) -0.0073(13)
C4B 0.068(2) 0.082(2) 0.0445(16) -0.0092(19) 0.0197(16) -0.0180(16)
C5B 0.083(3) 0.090(3) 0.0379(16) -0.018(2) 0.0009(16) -0.0157(17)
C6B 0.059(2) 0.086(3) 0.0477(17) -0.008(2) -0.0115(16) -0.0009(18)
C7B 0.0453(17) 0.0621(18) 0.0418(15) 0.0010(14) 0.0006(12) 0.0023(14)
C2 0.0485(15) 0.0354(13) 0.0441(15) 0.0065(12) 0.0015(12) -0.0036(10)
C3 0.065(2) 0.0362(13) 0.0526(18) -0.0020(13) 0.0017(15) 0.0007(12)
C4 0.069(2) 0.0422(15) 0.0477(16) -0.0098(16) 0.0070(16) 0.0069(13)
C5 0.0567(19) 0.0487(16) 0.068(2) -0.0120(13) 0.0198(17) -0.0014(16)
C6 0.0425(14) 0.0407(14) 0.0527(17) -0.0032(12) 0.0038(13) -0.0053(13)
C7 0.080(2) 0.0486(16) 0.0316(13) -0.0104(17) 0.0094(14) 0.0025(12)
C8 0.0498(15) 0.0366(13) 0.0320(13) -0.0022(11) 0.0054(12) -0.0038(11)
C9 0.0507(16) 0.0405(13) 0.0369(14) -0.0038(12) -0.0004(12) -0.0043(11)
C10 0.105(3) 0.055(2) 0.072(2) 0.013(2) 0.007(2) 0.0189(17)
C11 0.101(4) 0.117(4) 0.088(3) 0.040(3) -0.004(3) 0.014(3)
C14 0.109(3) 0.082(3) 0.049(2) 0.001(2) -0.027(2) -0.0106(19)
C15 0.077(2) 0.069(2) 0.0479(18) 0.0013(19) -0.0131(17) -0.0070(16)
C16 0.067(2) 0.0406(14) 0.0389(14) -0.0069(14) -0.0031(14) -0.0022(11)
C17 0.075(2) 0.0375(14) 0.0400(14) -0.0082(14) 0.0042(14) -0.0044(13)
C18 0.081(3) 0.0424(16) 0.0566(18) -0.0025(18) 0.0016(17) -0.0104(14)
C19 0.085(3) 0.059(2) 0.089(3) 0.011(2) 0.005(2) -0.014(2)
C20 0.113(4) 0.068(2) 0.082(3) 0.015(3) 0.031(3) -0.017(2)
C21 0.122(4) 0.063(2) 0.056(2) 0.006(3) 0.015(3) -0.0161(18)
C22 0.100(3) 0.0491(17) 0.0424(16) -0.0123(19) 0.0058(17) -0.0077(14)
Br2 0.04306(16) 0.1171(3) 0.0734(2) 0.0077(2) 0.01098(18) -0.0085(2)
N1 0.0380(11) 0.0334(11) 0.0357(11) -0.0020(10) 0.0027(9) -0.0019(9)
N13 0.115(3) 0.073(2) 0.0450(14) -0.002(2) -0.0107(18) -0.0150(14)
O12 0.0477(11) 0.0548(12) 0.0536(12) -0.0049(9) 0.0028(11) -0.0070(11)
Br1 0.05621(17) 0.04800(15) 0.06259(17) 0.00830(15) 0.00511(16) 0.00209(15)

loop_
_atom_type_symbol
_atom_type_description
_atom_type_scat_dispersion_real
_atom_type_scat_dispersion_imag
_atom_type_scat_source
C C 0.0033 0.0016 'International Tables Vol C Tables 4.2.6.8 and 6.1.1.4'
H H 0.0000 0.0000 'International Tables Vol C Tables 4.2.6.8 and 6.1.1.4'
N N 0.0061 0.0033 'International Tables Vol C Tables 4.2.6.8 and 6.1.1.4'
O O 0.0106 0.0060 'International Tables Vol C Tables 4.2.6.8 and 6.1.1.4'
Br Br -0.2901 2.4595 'International Tables Vol C Tables 4.2.6.8 and 6.1.1.4'

loop_
_geom_angle_atom_site_label_1
_geom_angle_atom_site_label_2
_geom_angle_atom_site_label_3
_geom_angle
C2B C1B N1 115.8(2)
C2B C1B H1BA 108.3
N1 C1B H1BA 108.3
C2B C1B H1BB 108.3
N1 C1B H1BB 108.3
H1BA C1B H1BB 107.4
C3B C2B C7B 116.8(3)
C3B C2B C1B 123.7(3)
C7B C2B C1B 119.3(3)
C2B C3B C4B 122.3(3)
C2B C3B Br2 121.2(2)
C4B C3B Br2 116.3(2)
C5B C4B C3B 119.2(3)
C5B C4B H4BA 120.4
C3B C4B H4BA 120.4
C4B C5B C6B 120.3(3)
C4B C5B H5BA 119.9
C6B C5B H5BA 119.9
C5B C6B C7B 120.0(3)
C5B C6B H6BA 120
C7B C6B H6BA 120
C6B C7B C2B 121.4(3)
C6B C7B H7BA 119.3
C2B C7B H7BA 119.3
N1 C2 C3 111.0(2)
N1 C2 H2A 109.4
C3 C2 H2A 109.4
N1 C2 H2B 109.4
C3 C2 H2B 109.4
H2A C2 H2B 108
C4 C3 C2 107.6(2)
C4 C3 C10 117.2(3)
C2 C3 C10 108.2(3)
C4 C3 H3 107.9
C2 C3 H3 107.9
C10 C3 H3 107.9
C3 C4 C5 108.4(3)
C3 C4 C7 109.4(3)
C5 C4 C7 108.3(3)
C3 C4 H4 110.2
C5 C4 H4 110.2
C7 C4 H4 110.2
C4 C5 C6 109.4(2)
C4 C5 H5A 109.8
C6 C5 H5A 109.8
C4 C5 H5B 109.8
C6 C5 H5B 109.8
H5A C5 H5B 108.2
N1 C6 C5 108.9(2)
N1 C6 H6A 109.9
C5 C6 H6A 109.9
N1 C6 H6B 109.9
C5 C6 H6B 109.9
H6A C6 H6B 108.3
C4 C7 C8 109.1(2)
C4 C7 H7A 109.9
C8 C7 H7A 109.9
C4 C7 H7B 109.9
C8 C7 H7B 109.9
H7A C7 H7B 108.3
C7 C8 C9 113.3(3)
C7 C8 N1 107.6(2)
C9 C8 N1 114.1(2)
C7 C8 H8 107.1
C9 C8 H8 107.1
N1 C8 H8 107.1
O12 C9 C16 110.3(2)
O12 C9 C8 108.4(2)
C16 C9 C8 110.5(2)
O12 C9 H9 109.2
C16 C9 H9 109.2
C8 C9 H9 109.2
C11 C10 C3 128.9(5)
C11 C10 H10 115.6
C3 C10 H10 115.6
C10 C11 H11A 120
C10 C11 H11B 120
H11A C11 H11B 120
N13 C14 C15 124.8(4)
N13 C14 H14 117.6
C15 C14 H14 117.6
C16 C15 C14 119.4(4)
C16 C15 H15 120.3
C14 C15 H15 120.3
C15 C16 C17 118.6(3)
C15 C16 C9 119.4(3)
C17 C16 C9 122.0(3)
C18 C17 C16 125.3(3)
C18 C17 C22 117.4(3)
C16 C17 C22 117.3(3)
C19 C18 C17 121.5(3)
C19 C18 H18 119.2
C17 C18 H18 119.2
C18 C19 C20 119.8(4)
C18 C19 H19 120.1
C20 C19 H19 120.1
C21 C20 C19 120.5(4)
C21 C20 H20 119.7
C19 C20 H20 119.7
C20 C21 C22 121.4(4)
C20 C21 H21 119.3
C22 C21 H21 119.3
N13 C22 C21 118.1(3)
N13 C22 C17 122.7(3)
C21 C22 C17 119.2(4)
C2 N1 C6 107.4(2)
C2 N1 C1B 111.48(19)
C6 N1 C1B 110.6(2)
C2 N1 C8 111.7(2)
C6 N1 C8 105.9(2)
C1B N1 C8 109.60(19)
C14 N13 C22 117.1(3)
C9 O12 H12 108(3)

loop_
_geom_bond_atom_site_label_1
_geom_bond_atom_site_label_2
_geom_bond_distance
C1B C2B 1.507(4)
C1B N1 1.527(3)
C1B H1BA 0.97
C1B H1BB 0.97
C2B C3B 1.385(4)
C2B C7B 1.390(4)
C3B C4B 1.388(4)
C3B Br2 1.899(3)
C4B C5B 1.370(5)
C4B H4BA 0.93
C5B C6B 1.368(5)
C5B H5BA 0.93
C6B C7B 1.387(4)
C6B H6BA 0.93
C7B H7BA 0.93
C2 N1 1.519(3)
C2 C3 1.536(4)
C2 H2A 0.97
C2 H2B 0.97
C3 C4 1.518(4)
C3 C10 1.539(5)
C3 H3 0.98
C4 C5 1.531(5)
C4 C7 1.531(4)
C4 H4 0.98
C5 C6 1.535(4)
C5 H5A 0.97
C5 H5B 0.97
C6 N1 1.519(3)
C6 H6A 0.97
C6 H6B 0.97
C7 C8 1.535(4)
C7 H7A 0.97
C7 H7B 0.97
C8 C9 1.538(4)
C8 N1 1.548(3)
C8 H8 0.98
C9 O12 1.414(4)
C9 C16 1.536(4)
C9 H9 0.98
C10 C11 1.235(6)
C10 H10 0.93
C11 H11A 0.93
C11 H11B 0.93
C14 N13 1.309(5)
C14 C15 1.418(5)
C14 H14 0.93
C15 C16 1.353(5)
C15 H15 0.93
C16 C17 1.432(5)
C17 C18 1.406(5)
C17 C22 1.437(4)
C18 C19 1.369(5)
C18 H18 0.93
C19 C20 1.413(6)
C19 H19 0.93
C20 C21 1.336(7)
C20 H20 0.93
C21 C22 1.405(6)
C21 H21 0.93
C22 N13 1.364(5)
O12 H12 0.81(4)

loop_
_geom_hbond_atom_site_label_D
_geom_hbond_atom_site_label_H
_geom_hbond_atom_site_label_A
_geom_hbond_site_symmetry_A
_geom_hbond_distance_DH
_geom_hbond_distance_HA
_geom_hbond_distance_DA
_geom_hbond_angle_DHA
_geom_hbond_publ_flag
O12 H12 Br1 1_455 0.81(4) 2.38(4) 3.179(2) 173(3) y
C2 H2A Br2 . 0.97 2.91 3.406(3) 112.7 y
C2 H2B O12 . 0.97 2.32 2.997(4) 126 y
C6 H6A Br1 . 0.97 2.88 3.797(3) 158.7 y
C7 H7B O12 . 0.97 2.65 3.030(4) 103.4 ?
C15 H15 O12 . 0.93 2.32 2.697(4) 103.7 ?
C18 H18 Br1 . 0.93 2.96 3.758(4) 144.7 y

loop_
_geom_torsion_atom_site_label_1
_geom_torsion_atom_site_label_2
_geom_torsion_atom_site_label_3
_geom_torsion_atom_site_label_4
_geom_torsion
N1 C1B C2B C3B 94.4(3)
N1 C1B C2B C7B -91.9(3)
C7B C2B C3B C4B 2.0(5)
C1B C2B C3B C4B 175.8(3)
C7B C2B C3B Br2 -172.6(2)
C1B C2B C3B Br2 1.3(4)
C2B C3B C4B C5B -0.4(5)
Br2 C3B C4B C5B 174.4(3)
C3B C4B C5B C6B -1.1(6)
C4B C5B C6B C7B 0.9(6)
C5B C6B C7B C2B 0.8(6)
C3B C2B C7B C6B -2.2(5)
C1B C2B C7B C6B -176.3(3)
N1 C2 C3 C4 16.7(3)
N1 C2 C3 C10 144.2(3)
C2 C3 C4 C5 -68.9(3)
C10 C3 C4 C5 169.1(3)
C2 C3 C4 C7 49.0(3)
C10 C3 C4 C7 -73.0(3)
C3 C4 C5 C6 49.8(3)
C7 C4 C5 C6 -68.8(3)
C4 C5 C6 N1 17.4(3)
C3 C4 C7 C8 -73.6(3)
C5 C4 C7 C8 44.4(3)
C4 C7 C8 C9 150.5(3)
C4 C7 C8 N1 23.3(3)
C7 C8 C9 O12 -69.4(3)
N1 C8 C9 O12 54.2(3)
C7 C8 C9 C16 51.5(3)
N1 C8 C9 C16 175.1(2)
C4 C3 C10 C11 -29.2(6)
C2 C3 C10 C11 -150.9(5)
N13 C14 C15 C16 -2.8(7)
C14 C15 C16 C17 0.2(5)
C14 C15 C16 C9 179.4(3)
O12 C9 C16 C15 5.8(4)
C8 C9 C16 C15 -114.0(3)
O12 C9 C16 C17 -175.1(3)
C8 C9 C16 C17 65.0(3)
C15 C16 C17 C18 -178.6(3)
C9 C16 C17 C18 2.3(5)
C15 C16 C17 C22 2.1(4)
C9 C16 C17 C22 -177.0(3)
C16 C17 C18 C19 -175.3(3)
C22 C17 C18 C19 4.1(5)
C17 C18 C19 C20 -1.9(6)
C18 C19 C20 C21 -0.6(7)
C19 C20 C21 C22 0.8(7)
C20 C21 C22 N13 179.5(4)
C20 C21 C22 C17 1.5(6)
C18 C17 C22 N13 178.3(3)
C16 C17 C22 N13 -2.3(5)
C18 C17 C22 C21 -3.8(5)
C16 C17 C22 C21 175.6(3)
C3 C2 N1 C6 49.6(3)
C3 C2 N1 C1B 170.9(2)
C3 C2 N1 C8 -66.1(3)
C5 C6 N1 C2 -68.9(3)
C5 C6 N1 C1B 169.2(2)
C5 C6 N1 C8 50.5(3)
C2B C1B N1 C2 -64.3(3)
C2B C1B N1 C6 55.2(3)
C2B C1B N1 C8 171.6(2)
C7 C8 N1 C2 41.8(3)
C9 C8 N1 C2 -84.9(3)
C7 C8 N1 C6 -74.9(3)
C9 C8 N1 C6 158.5(2)
C7 C8 N1 C1B 165.8(2)
C9 C8 N1 C1B 39.1(3)
C15 C14 N13 C22 2.6(6)
C21 C22 N13 C14 -177.9(4)
C17 C22 N13 C14 0.0(6)
H12 O12 C9 C8 -149(3)
